data_4082850
loop_
_publ_author_name
'Braunschweig, Holger'
'Dellermann, Theresa'
'Dewhurst, Rian D.'
'Mies, Jan'
'Radacki, Krzysztof'
'Stellwag-Konertz, Sascha'
'Vargas, Alfredo'

_publ_section_title
;
 StrainedansaHalf-Sandwich Complexes of Ruthenium and Osmium and a
 Non-Iron Metallopolymer by Ring-Opening Polymerization
;
_journal_issue 7
_journal_name_full Organometallics
_journal_page_first 1536
_journal_paper_doi 10.1021/om500111r
_journal_volume 33
_journal_year 2014
_chemical_formula_moiety 'C23 H40 O2 Os Sn2'
_chemical_formula_sum 'C23 H40 O2 Os Sn2'
_chemical_formula_weight 776.13
_chemical_name_common
;
?
;
_chemical_name_systematic
; 
?
;
_space_group_IT_number 2
_symmetry_cell_setting triclinic
_symmetry_space_group_name_Hall '-P 1'
_symmetry_space_group_name_H-M 'P -1'
_atom_sites_solution_hydrogens geom
_atom_sites_solution_primary direct
_atom_sites_solution_secondary difmap
_audit_creation_method SHELXL-97
_cell_angle_alpha 105.343(2)
_cell_angle_beta 90.936(3)
_cell_angle_gamma 101.211(2)
_cell_formula_units_Z 2
_cell_length_a 8.9730(7)
_cell_length_b 9.5189(7)
_cell_length_c 16.3683(12)
_cell_measurement_reflns_used 3429
_cell_measurement_temperature 100(2)
_cell_measurement_theta_max 24.54
_cell_measurement_theta_min 2.57
_cell_volume 1319.11(17)
_computing_cell_refinement 'Saint+ ver. 7.68A (Bruker AXS)'
_computing_data_collection 'APEX2 ver. 2010.3 (Bruker AXS)'
_computing_data_reduction 'Saint+ ver. 7.68A (Bruker AXS)'
_computing_molecular_graphics 'XP ver. 5.1 (Bruker AXS, 1998)'
_computing_publication_material 'SHELXL-97 (Sheldrick, 2008)'
_computing_structure_refinement 'SHELXL-97 (Sheldrick, 1997)'
_computing_structure_solution 'SHELXS-97 (Sheldrick, 1990)'
_diffrn_ambient_temperature 100(2)
_diffrn_detector_area_resol_mean 8.333
_diffrn_measured_fraction_theta_full 1.000
_diffrn_measured_fraction_theta_max 1.000
_diffrn_measurement_device_type 'Bruker X8-APEX II'
_diffrn_measurement_method '\f and \w scans'
_diffrn_radiation_monochromator 'multi-layer mirror'
_diffrn_radiation_source 'rotating anode'
_diffrn_radiation_type MoK\a
_diffrn_radiation_wavelength 0.71073
_diffrn_reflns_av_R_equivalents 0.0534
_diffrn_reflns_av_sigmaI/netI 0.0579
_diffrn_reflns_limit_h_max 11
_diffrn_reflns_limit_h_min -11
_diffrn_reflns_limit_k_max 12
_diffrn_reflns_limit_k_min -12
_diffrn_reflns_limit_l_max 20
_diffrn_reflns_limit_l_min -20
_diffrn_reflns_number 18420
_diffrn_reflns_theta_full 25.50
_diffrn_reflns_theta_max 26.80
_diffrn_reflns_theta_min 1.29
_exptl_absorpt_coefficient_mu 6.698
_exptl_absorpt_correction_T_max 0.7454
_exptl_absorpt_correction_T_min 0.4865
_exptl_absorpt_correction_type multi-scan
_exptl_absorpt_process_details 'Sadabs 2008/1 (Bruker 2008)'
_exptl_crystal_colour colourless
_exptl_crystal_density_diffrn 1.954
_exptl_crystal_density_method 'not measured'
_exptl_crystal_description block
_exptl_crystal_F_000 740
_exptl_crystal_size_max 0.25
_exptl_crystal_size_mid 0.18
_exptl_crystal_size_min 0.11
_refine_diff_density_max 1.305
_refine_diff_density_min -0.943
_refine_diff_density_rms 0.178
_refine_ls_extinction_method none
_refine_ls_goodness_of_fit_ref 0.987
_refine_ls_hydrogen_treatment constr
_refine_ls_matrix_type full
_refine_ls_number_parameters 265
_refine_ls_number_reflns 5637
_refine_ls_number_restraints 0
_refine_ls_restrained_S_all 0.987
_refine_ls_R_factor_all 0.0384
_refine_ls_R_factor_gt 0.0311
_refine_ls_shift/su_max 0.001
_refine_ls_shift/su_mean 0.000
_refine_ls_structure_factor_coef Fsqd
_refine_ls_weighting_details 'calc w=1/[\s^2^(Fo^2^)+(0.0195P)^2^+0.0000P] where P=(Fo^2^+2Fc^2^)/3'
_refine_ls_weighting_scheme calc
_refine_ls_wR_factor_gt 0.0605
_refine_ls_wR_factor_ref 0.0627
_reflns_number_gt 4828
_reflns_number_total 5637
_reflns_threshold_expression >2sigma(I)
_cod_data_source_file om500111r_si_002.cif
_cod_data_source_block 2
_cod_depositor_comments
;
The following automatic conversions were performed:

'_symmetry_cell_setting' value 'Triclinic' changed to 'triclinic'
according to
/usr/data/users/saulius/automatic-downloads/rss-feeds/ACS/lib/dictionaries/cif_core.dic
dictionary named 'cif_core.dic' version 2.4.2 from 2011-04-26.

Automatic conversion script
Id: cif_fix_values 2281 2013-09-26 08:29:07Z andrius 

 Adding full bibliography for 4082850.cif.
;
_cod_original_sg_symbol_H-M P-1
_cod_database_code 4082850

loop_
_symmetry_equiv_pos_as_xyz
'x, y, z'
'-x, -y, -z'

loop_
_atom_site_label
_atom_site_type_symbol
_atom_site_fract_x
_atom_site_fract_y
_atom_site_fract_z
_atom_site_U_iso_or_equiv
_atom_site_adp_type
_atom_site_occupancy
_atom_site_symmetry_multiplicity
_atom_site_calc_flag
_atom_site_refinement_flags
Os1 Os 0.18328(2) 0.41487(2) 0.107096(12) 0.01231(6) Uani 1 1 d .
O1 O -0.0663(4) 0.1419(4) 0.0441(3) 0.0315(10) Uani 1 1 d .
C1 C 0.0290(6) 0.2435(6) 0.0679(3) 0.0211(12) Uani 1 1 d .
Sn1 Sn 0.28331(4) 0.28221(3) 0.21730(2) 0.01105(8) Uani 1 1 d .
Sn2 Sn 0.39131(4) 0.57514(3) 0.31993(2) 0.01136(8) Uani 1 1 d .
O2 O 0.3808(5) 0.2892(5) -0.0298(3) 0.0375(11) Uani 1 1 d .
C2 C 0.3049(6) 0.3347(6) 0.0234(3) 0.0225(12) Uani 1 1 d .
C1_1 C 0.2597(5) 0.6245(5) 0.2198(3) 0.0135(11) Uani 1 1 d .
C2_1 C 0.0960(6) 0.5856(5) 0.2083(3) 0.0189(12) Uani 1 1 d .
H2_1 H 0.0300 0.5564 0.2484 0.023 Uiso 1 1 calc R
C3_1 C 0.0484(6) 0.5976(5) 0.1274(3) 0.0213(12) Uani 1 1 d .
H3_1 H -0.0540 0.5793 0.1050 0.026 Uiso 1 1 calc R
C4_1 C 0.1778(6) 0.6409(5) 0.0865(3) 0.0225(12) Uani 1 1 d .
H4_1 H 0.1793 0.6569 0.0317 0.027 Uiso 1 1 calc R
C5_1 C 0.3085(6) 0.6570(5) 0.1429(3) 0.0187(11) Uani 1 1 d .
H5_1 H 0.4116 0.6848 0.1308 0.022 Uiso 1 1 calc R
C1_2 C 0.2983(5) 0.6884(5) 0.4383(3) 0.0157(11) Uani 1 1 d .
C2_2 C 0.2730(6) 0.8379(5) 0.4287(3) 0.0241(13) Uani 1 1 d .
H2A_2 H 0.2317 0.8910 0.4802 0.036 Uiso 1 1 calc R
H2B_2 H 0.2008 0.8205 0.3797 0.036 Uiso 1 1 calc R
H2C_2 H 0.3701 0.8980 0.4200 0.036 Uiso 1 1 calc R
C3_2 C 0.4082(6) 0.7113(6) 0.5154(3) 0.0240(13) Uani 1 1 d .
H3A_2 H 0.5036 0.7781 0.5106 0.036 Uiso 1 1 calc R
H3B_2 H 0.4293 0.6151 0.5176 0.036 Uiso 1 1 calc R
H3C_2 H 0.3621 0.7553 0.5674 0.036 Uiso 1 1 calc R
C4_2 C 0.1448(6) 0.5964(6) 0.4515(3) 0.0215(12) Uani 1 1 d .
H4A_2 H 0.1599 0.5021 0.4604 0.032 Uiso 1 1 calc R
H4B_2 H 0.0748 0.5761 0.4012 0.032 Uiso 1 1 calc R
H4C_2 H 0.1015 0.6522 0.5014 0.032 Uiso 1 1 calc R
C1_3 C 0.6333(5) 0.6826(5) 0.3205(3) 0.0135(10) Uani 1 1 d .
C2_3 C 0.6624(6) 0.8489(5) 0.3650(3) 0.0244(13) Uani 1 1 d .
H2A_3 H 0.6345 0.8638 0.4239 0.037 Uiso 1 1 calc R
H2B_3 H 0.6009 0.8972 0.3353 0.037 Uiso 1 1 calc R
H2C_3 H 0.7706 0.8927 0.3645 0.037 Uiso 1 1 calc R
C3_3 C 0.6819(5) 0.6611(6) 0.2289(3) 0.0204(12) Uani 1 1 d .
H3A_3 H 0.7925 0.6948 0.2301 0.031 Uiso 1 1 calc R
H3B_3 H 0.6307 0.7192 0.2006 0.031 Uiso 1 1 calc R
H3C_3 H 0.6534 0.5554 0.1979 0.031 Uiso 1 1 calc R
C4_3 C 0.7272(6) 0.6081(6) 0.3681(4) 0.0272(13) Uani 1 1 d .
H4A_3 H 0.7152 0.5027 0.3373 0.041 Uiso 1 1 calc R
H4B_3 H 0.6918 0.6165 0.4252 0.041 Uiso 1 1 calc R
H4C_3 H 0.8348 0.6571 0.3725 0.041 Uiso 1 1 calc R
C1_4 C 0.4495(5) 0.1427(5) 0.1695(3) 0.0166(11) Uani 1 1 d .
C2_4 C 0.5922(6) 0.2349(6) 0.1460(4) 0.0254(13) Uani 1 1 d .
H2A_4 H 0.6458 0.3064 0.1975 0.038 Uiso 1 1 calc R
H2B_4 H 0.5636 0.2885 0.1067 0.038 Uiso 1 1 calc R
H2C_4 H 0.6591 0.1689 0.1187 0.038 Uiso 1 1 calc R
C3_4 C 0.3745(6) 0.0197(5) 0.0904(3) 0.0173(11) Uani 1 1 d .
H3A_4 H 0.4443 -0.0475 0.0703 0.026 Uiso 1 1 calc R
H3B_4 H 0.3515 0.0647 0.0456 0.026 Uiso 1 1 calc R
H3C_4 H 0.2800 -0.0367 0.1050 0.026 Uiso 1 1 calc R
C4_4 C 0.4957(6) 0.0715(6) 0.2360(3) 0.0255(13) Uani 1 1 d .
H4A_4 H 0.4076 0.0012 0.2463 0.038 Uiso 1 1 calc R
H4B_4 H 0.5324 0.1489 0.2889 0.038 Uiso 1 1 calc R
H4C_4 H 0.5770 0.0185 0.2156 0.038 Uiso 1 1 calc R
C1_5 C 0.1011(6) 0.1559(5) 0.2761(3) 0.0157(11) Uani 1 1 d .
C2_5 C 0.1605(6) 0.1588(6) 0.3648(3) 0.0260(13) Uani 1 1 d .
H2A_5 H 0.0772 0.1139 0.3937 0.039 Uiso 1 1 calc R
H2B_5 H 0.2006 0.2620 0.3976 0.039 Uiso 1 1 calc R
H2C_5 H 0.2419 0.1023 0.3598 0.039 Uiso 1 1 calc R
C3_5 C 0.0536(6) -0.0033(6) 0.2214(4) 0.0289(14) Uani 1 1 d .
H3A_5 H -0.0318 -0.0560 0.2456 0.043 Uiso 1 1 calc R
H3B_5 H 0.1397 -0.0534 0.2195 0.043 Uiso 1 1 calc R
H3C_5 H 0.0224 -0.0035 0.1637 0.043 Uiso 1 1 calc R
C4_5 C -0.0375(5) 0.2286(6) 0.2842(3) 0.0217(12) Uani 1 1 d .
H4A_5 H -0.0766 0.2269 0.2276 0.033 Uiso 1 1 calc R
H4B_5 H -0.0078 0.3319 0.3191 0.033 Uiso 1 1 calc R
H4C_5 H -0.1168 0.1736 0.3110 0.033 Uiso 1 1 calc R

loop_
_atom_site_aniso_label
_atom_site_aniso_U_11
_atom_site_aniso_U_22
_atom_site_aniso_U_33
_atom_site_aniso_U_23
_atom_site_aniso_U_13
_atom_site_aniso_U_12
Os1 0.01506(11) 0.01196(10) 0.01045(11) 0.00283(8) -0.00069(8) 0.00451(8)
O1 0.026(2) 0.025(2) 0.035(3) 0.001(2) -0.008(2) -0.0028(18)
C1 0.023(3) 0.021(3) 0.022(3) 0.005(2) -0.001(3) 0.012(2)
Sn1 0.01194(17) 0.00955(16) 0.01171(18) 0.00309(14) -0.00028(14) 0.00217(13)
Sn2 0.01206(17) 0.01077(17) 0.01086(18) 0.00308(14) -0.00033(14) 0.00133(13)
O2 0.051(3) 0.046(3) 0.028(2) 0.018(2) 0.021(2) 0.026(2)
C2 0.025(3) 0.026(3) 0.021(3) 0.012(3) 0.001(3) 0.009(2)
C1_1 0.021(3) 0.007(2) 0.013(3) 0.000(2) 0.002(2) 0.007(2)
C2_1 0.020(3) 0.018(3) 0.019(3) 0.002(2) 0.002(2) 0.008(2)
C3_1 0.022(3) 0.018(3) 0.022(3) 0.000(2) -0.008(2) 0.010(2)
C4_1 0.036(3) 0.013(3) 0.018(3) 0.004(2) -0.008(3) 0.005(2)
C5_1 0.025(3) 0.009(2) 0.020(3) 0.002(2) -0.001(2) 0.003(2)
C1_2 0.017(3) 0.013(3) 0.016(3) 0.004(2) 0.003(2) 0.000(2)
C2_2 0.033(3) 0.016(3) 0.023(3) 0.005(2) 0.006(3) 0.005(2)
C3_2 0.023(3) 0.032(3) 0.014(3) 0.004(3) -0.001(2) 0.002(2)
C4_2 0.021(3) 0.019(3) 0.024(3) 0.006(2) 0.004(2) 0.004(2)
C1_3 0.012(2) 0.012(2) 0.015(3) 0.004(2) -0.005(2) -0.002(2)
C2_3 0.019(3) 0.022(3) 0.027(3) 0.005(3) 0.001(3) -0.005(2)
C3_3 0.014(3) 0.023(3) 0.024(3) 0.009(2) 0.002(2) 0.000(2)
C4_3 0.015(3) 0.035(3) 0.034(4) 0.015(3) 0.002(3) 0.003(2)
C1_4 0.016(3) 0.017(3) 0.016(3) 0.003(2) -0.004(2) 0.005(2)
C2_4 0.022(3) 0.021(3) 0.031(3) 0.000(3) 0.001(3) 0.011(2)
C3_4 0.023(3) 0.012(3) 0.014(3) 0.001(2) 0.001(2) 0.003(2)
C4_4 0.033(3) 0.024(3) 0.020(3) 0.000(2) -0.002(3) 0.015(3)
C1_5 0.020(3) 0.009(2) 0.017(3) 0.006(2) 0.002(2) -0.002(2)
C2_5 0.035(3) 0.023(3) 0.022(3) 0.010(3) 0.006(3) 0.004(3)
C3_5 0.034(3) 0.019(3) 0.030(3) 0.010(3) 0.016(3) -0.007(3)
C4_5 0.018(3) 0.021(3) 0.023(3) 0.005(2) 0.006(2) -0.002(2)

loop_
_atom_type_symbol
_atom_type_description
_atom_type_scat_dispersion_real
_atom_type_scat_dispersion_imag
_atom_type_scat_source
C C 0.0033 0.0016 'International Tables Vol C Tables 4.2.6.8 and 6.1.1.4'
H H 0.0000 0.0000 'International Tables Vol C Tables 4.2.6.8 and 6.1.1.4'
O O 0.0106 0.0060 'International Tables Vol C Tables 4.2.6.8 and 6.1.1.4'
Mo Mo -1.6832 0.6857 'International Tables Vol C Tables 4.2.6.8 and 6.1.1.4'
Sn Sn -0.6537 1.4246 'International Tables Vol C Tables 4.2.6.8 and 6.1.1.4'
Os Os -1.2165 7.6030 'International Tables Vol C Tables 4.2.6.8 and 6.1.1.4'

loop_
_geom_angle_atom_site_label_1
_geom_angle_atom_site_label_2
_geom_angle_atom_site_label_3
_geom_angle
C2 Os1 C1 89.8(2)
C2 Os1 C2_1 159.7(2)
C1 Os1 C2_1 109.5(2)
C2 Os1 C3_1 135.1(2)
C1 Os1 C3_1 101.6(2)
C2_1 Os1 C3_1 36.71(17)
C2 Os1 C4_1 103.4(2)
C1 Os1 C4_1 125.0(2)
C2_1 Os1 C4_1 60.66(19)
C3_1 Os1 C4_1 35.85(19)
C2 Os1 C5_1 99.3(2)
C1 Os1 C5_1 161.23(19)
C2_1 Os1 C5_1 60.33(19)
C3_1 Os1 C5_1 60.46(19)
C4_1 Os1 C5_1 36.88(17)
C2 Os1 C1_1 126.3(2)
C1 Os1 C1_1 142.7(2)
C2_1 Os1 C1_1 36.71(17)
C3_1 Os1 C1_1 61.43(17)
C4_1 Os1 C1_1 61.50(17)
C5_1 Os1 C1_1 36.32(17)
C2 Os1 Sn1 92.67(15)
C1 Os1 Sn1 87.52(16)
C2_1 Os1 Sn1 94.39(13)
C3_1 Os1 Sn1 130.67(14)
C4_1 Os1 Sn1 143.00(13)
C5_1 Os1 Sn1 108.24(13)
C1_1 Os1 Sn1 82.06(11)
O1 C1 Os1 178.5(4)
C1_4 Sn1 C1_5 109.34(18)
C1_4 Sn1 Os1 115.37(13)
C1_5 Sn1 Os1 114.95(13)
C1_4 Sn1 Sn2 118.77(13)
C1_5 Sn1 Sn2 112.03(13)
Os1 Sn1 Sn2 84.767(13)
C1_1 Sn2 C1_3 108.66(18)
C1_1 Sn2 C1_2 103.23(17)
C1_3 Sn2 C1_2 108.75(18)
C1_1 Sn2 Sn1 80.96(12)
C1_3 Sn2 Sn1 119.60(12)
C1_2 Sn2 Sn1 127.29(12)
O2 C2 Os1 177.6(5)
C5_1 C1_1 C2_1 105.2(4)
C5_1 C1_1 Sn2 129.4(4)
C2_1 C1_1 Sn2 123.2(4)
C5_1 C1_1 Os1 70.5(3)
C2_1 C1_1 Os1 69.8(3)
Sn2 C1_1 Os1 110.81(18)
C3_1 C2_1 C1_1 109.3(5)
C3_1 C2_1 Os1 71.8(3)
C1_1 C2_1 Os1 73.5(3)
C3_1 C2_1 H2_1 125.4
C1_1 C2_1 H2_1 125.4
Os1 C2_1 H2_1 121.1
C4_1 C3_1 C2_1 108.5(5)
C4_1 C3_1 Os1 72.5(3)
C2_1 C3_1 Os1 71.5(3)
C4_1 C3_1 H3_1 125.8
C2_1 C3_1 H3_1 125.8
Os1 C3_1 H3_1 122.0
C3_1 C4_1 C5_1 107.4(5)
C3_1 C4_1 Os1 71.7(3)
C5_1 C4_1 Os1 71.6(3)
C3_1 C4_1 H4_1 126.3
C5_1 C4_1 H4_1 126.3
Os1 C4_1 H4_1 122.1
C1_1 C5_1 C4_1 109.6(5)
C1_1 C5_1 Os1 73.2(3)
C4_1 C5_1 Os1 71.5(3)
C1_1 C5_1 H5_1 125.2
C4_1 C5_1 H5_1 125.2
Os1 C5_1 H5_1 121.7
C3_2 C1_2 C2_2 110.9(4)
C3_2 C1_2 C4_2 108.5(4)
C2_2 C1_2 C4_2 108.5(4)
C3_2 C1_2 Sn2 110.7(3)
C2_2 C1_2 Sn2 107.4(3)
C4_2 C1_2 Sn2 110.8(3)
C1_2 C2_2 H2A_2 109.5
C1_2 C2_2 H2B_2 109.5
H2A_2 C2_2 H2B_2 109.5
C1_2 C2_2 H2C_2 109.5
H2A_2 C2_2 H2C_2 109.5
H2B_2 C2_2 H2C_2 109.5
C1_2 C3_2 H3A_2 109.5
C1_2 C3_2 H3B_2 109.5
H3A_2 C3_2 H3B_2 109.5
C1_2 C3_2 H3C_2 109.5
H3A_2 C3_2 H3C_2 109.5
H3B_2 C3_2 H3C_2 109.5
C1_2 C4_2 H4A_2 109.5
C1_2 C4_2 H4B_2 109.5
H4A_2 C4_2 H4B_2 109.5
C1_2 C4_2 H4C_2 109.5
H4A_2 C4_2 H4C_2 109.5
H4B_2 C4_2 H4C_2 109.5
C4_3 C1_3 C2_3 109.1(4)
C4_3 C1_3 C3_3 109.6(4)
C2_3 C1_3 C3_3 108.8(4)
C4_3 C1_3 Sn2 107.3(3)
C2_3 C1_3 Sn2 111.7(3)
C3_3 C1_3 Sn2 110.3(3)
C1_3 C2_3 H2A_3 109.5
C1_3 C2_3 H2B_3 109.5
H2A_3 C2_3 H2B_3 109.5
C1_3 C2_3 H2C_3 109.5
H2A_3 C2_3 H2C_3 109.5
H2B_3 C2_3 H2C_3 109.5
C1_3 C3_3 H3A_3 109.5
C1_3 C3_3 H3B_3 109.5
H3A_3 C3_3 H3B_3 109.5
C1_3 C3_3 H3C_3 109.5
H3A_3 C3_3 H3C_3 109.5
H3B_3 C3_3 H3C_3 109.5
C1_3 C4_3 H4A_3 109.5
C1_3 C4_3 H4B_3 109.5
H4A_3 C4_3 H4B_3 109.5
C1_3 C4_3 H4C_3 109.5
H4A_3 C4_3 H4C_3 109.5
H4B_3 C4_3 H4C_3 109.5
C4_4 C1_4 C2_4 108.3(4)
C4_4 C1_4 C3_4 109.1(4)
C2_4 C1_4 C3_4 109.5(4)
C4_4 C1_4 Sn1 110.9(3)
C2_4 C1_4 Sn1 110.9(3)
C3_4 C1_4 Sn1 108.2(3)
C1_4 C2_4 H2A_4 109.5
C1_4 C2_4 H2B_4 109.5
H2A_4 C2_4 H2B_4 109.5
C1_4 C2_4 H2C_4 109.5
H2A_4 C2_4 H2C_4 109.5
H2B_4 C2_4 H2C_4 109.5
C1_4 C3_4 H3A_4 109.5
C1_4 C3_4 H3B_4 109.5
H3A_4 C3_4 H3B_4 109.5
C1_4 C3_4 H3C_4 109.5
H3A_4 C3_4 H3C_4 109.5
H3B_4 C3_4 H3C_4 109.5
C1_4 C4_4 H4A_4 109.5
C1_4 C4_4 H4B_4 109.5
H4A_4 C4_4 H4B_4 109.5
C1_4 C4_4 H4C_4 109.5
H4A_4 C4_4 H4C_4 109.5
H4B_4 C4_4 H4C_4 109.5
C3_5 C1_5 C2_5 110.2(4)
C3_5 C1_5 C4_5 108.8(4)
C2_5 C1_5 C4_5 108.9(4)
C3_5 C1_5 Sn1 110.1(3)
C2_5 C1_5 Sn1 109.1(3)
C4_5 C1_5 Sn1 109.7(3)
C1_5 C2_5 H2A_5 109.5
C1_5 C2_5 H2B_5 109.5
H2A_5 C2_5 H2B_5 109.5
C1_5 C2_5 H2C_5 109.5
H2A_5 C2_5 H2C_5 109.5
H2B_5 C2_5 H2C_5 109.5
C1_5 C3_5 H3A_5 109.5
C1_5 C3_5 H3B_5 109.5
H3A_5 C3_5 H3B_5 109.5
C1_5 C3_5 H3C_5 109.5
H3A_5 C3_5 H3C_5 109.5
H3B_5 C3_5 H3C_5 109.5
C1_5 C4_5 H4A_5 109.5
C1_5 C4_5 H4B_5 109.5
H4A_5 C4_5 H4B_5 109.5
C1_5 C4_5 H4C_5 109.5
H4A_5 C4_5 H4C_5 109.5
H4B_5 C4_5 H4C_5 109.5

loop_
_geom_bond_atom_site_label_1
_geom_bond_atom_site_label_2
_geom_bond_distance
Os1 C2 1.863(6)
Os1 C1 1.878(6)
Os1 C2_1 2.261(5)
Os1 C3_1 2.264(5)
Os1 C4_1 2.274(5)
Os1 C5_1 2.275(5)
Os1 C1_1 2.309(5)
Os1 Sn1 2.6921(4)
O1 C1 1.135(6)
Sn1 C1_4 2.204(5)
Sn1 C1_5 2.224(5)
Sn1 Sn2 2.8202(5)
Sn2 C1_1 2.205(5)
Sn2 C1_3 2.212(5)
Sn2 C1_2 2.216(5)
O2 C2 1.159(6)
C1_1 C5_1 1.429(7)
C1_1 C2_1 1.440(7)
C2_1 C3_1 1.425(7)
C2_1 H2_1 0.9500
C3_1 C4_1 1.396(7)
C3_1 H3_1 0.9500
C4_1 C5_1 1.439(7)
C4_1 H4_1 0.9500
C5_1 H5_1 0.9500
C1_2 C3_2 1.531(7)
C1_2 C2_2 1.531(6)
C1_2 C4_2 1.534(6)
C2_2 H2A_2 0.9800
C2_2 H2B_2 0.9800
C2_2 H2C_2 0.9800
C3_2 H3A_2 0.9800
C3_2 H3B_2 0.9800
C3_2 H3C_2 0.9800
C4_2 H4A_2 0.9800
C4_2 H4B_2 0.9800
C4_2 H4C_2 0.9800
C1_3 C4_3 1.525(6)
C1_3 C2_3 1.526(6)
C1_3 C3_3 1.540(7)
C2_3 H2A_3 0.9800
C2_3 H2B_3 0.9800
C2_3 H2C_3 0.9800
C3_3 H3A_3 0.9800
C3_3 H3B_3 0.9800
C3_3 H3C_3 0.9800
C4_3 H4A_3 0.9800
C4_3 H4B_3 0.9800
C4_3 H4C_3 0.9800
C1_4 C4_4 1.516(7)
C1_4 C2_4 1.521(7)
C1_4 C3_4 1.537(6)
C2_4 H2A_4 0.9800
C2_4 H2B_4 0.9800
C2_4 H2C_4 0.9800
C3_4 H3A_4 0.9800
C3_4 H3B_4 0.9800
C3_4 H3C_4 0.9800
C4_4 H4A_4 0.9800
C4_4 H4B_4 0.9800
C4_4 H4C_4 0.9800
C1_5 C3_5 1.517(7)
C1_5 C2_5 1.529(7)
C1_5 C4_5 1.527(6)
C2_5 H2A_5 0.9800
C2_5 H2B_5 0.9800
C2_5 H2C_5 0.9800
C3_5 H3A_5 0.9800
C3_5 H3B_5 0.9800
C3_5 H3C_5 0.9800
C4_5 H4A_5 0.9800
C4_5 H4B_5 0.9800
C4_5 H4C_5 0.9800

loop_
_geom_torsion_atom_site_label_1
_geom_torsion_atom_site_label_2
_geom_torsion_atom_site_label_3
_geom_torsion_atom_site_label_4
_geom_torsion
C2 Os1 Sn1 C1_4 -0.8(2)
C1 Os1 Sn1 C1_4 88.8(2)
C2_1 Os1 Sn1 C1_4 -161.77(19)
C3_1 Os1 Sn1 C1_4 -167.9(2)
C4_1 Os1 Sn1 C1_4 -117.4(3)
C5_1 Os1 Sn1 C1_4 -101.6(2)
C1_1 Os1 Sn1 C1_4 -127.11(19)
C2 Os1 Sn1 C1_5 -129.5(2)
C1 Os1 Sn1 C1_5 -39.9(2)
C2_1 Os1 Sn1 C1_5 69.55(19)
C3_1 Os1 Sn1 C1_5 63.4(2)
C4_1 Os1 Sn1 C1_5 113.9(3)
C5_1 Os1 Sn1 C1_5 129.72(19)
C1_1 Os1 Sn1 C1_5 104.22(18)
C2 Os1 Sn1 Sn2 118.58(17)
C1 Os1 Sn1 Sn2 -151.76(15)
C2_1 Os1 Sn1 Sn2 -42.34(13)
C3_1 Os1 Sn1 Sn2 -48.52(18)
C4_1 Os1 Sn1 Sn2 2.0(2)
C5_1 Os1 Sn1 Sn2 17.83(14)
C1_1 Os1 Sn1 Sn2 -7.68(12)
C1_4 Sn1 Sn2 C1_1 124.2(2)
C1_5 Sn1 Sn2 C1_1 -106.77(19)
Os1 Sn1 Sn2 C1_1 8.06(13)
C1_4 Sn1 Sn2 C1_3 17.8(2)
C1_5 Sn1 Sn2 C1_3 146.8(2)
Os1 Sn1 Sn2 C1_3 -98.33(14)
C1_4 Sn1 Sn2 C1_2 -136.0(2)
C1_5 Sn1 Sn2 C1_2 -7.0(2)
Os1 Sn1 Sn2 C1_2 107.86(16)
C1_3 Sn2 C1_1 C5_1 26.9(5)
C1_2 Sn2 C1_1 C5_1 142.2(4)
Sn1 Sn2 C1_1 C5_1 -91.4(4)
C1_3 Sn2 C1_1 C2_1 -172.8(4)
C1_2 Sn2 C1_1 C2_1 -57.5(4)
Sn1 Sn2 C1_1 C2_1 68.9(4)
C1_3 Sn2 C1_1 Os1 108.3(2)
C1_2 Sn2 C1_1 Os1 -136.4(2)
Sn1 Sn2 C1_1 Os1 -10.03(16)
C2 Os1 C1_1 C5_1 48.8(4)
C1 Os1 C1_1 C5_1 -148.5(3)
C2_1 Os1 C1_1 C5_1 -115.2(4)
C3_1 Os1 C1_1 C5_1 -78.1(3)
C4_1 Os1 C1_1 C5_1 -37.1(3)
Sn1 Os1 C1_1 C5_1 136.3(3)
C2 Os1 C1_1 C2_1 164.1(3)
C1 Os1 C1_1 C2_1 -33.2(4)
C3_1 Os1 C1_1 C2_1 37.2(3)
C4_1 Os1 C1_1 C2_1 78.2(3)
C5_1 Os1 C1_1 C2_1 115.2(4)
Sn1 Os1 C1_1 C2_1 -108.4(3)
C2 Os1 C1_1 Sn2 -77.0(3)
C1 Os1 C1_1 Sn2 85.7(3)
C2_1 Os1 C1_1 Sn2 118.9(4)
C3_1 Os1 C1_1 Sn2 156.1(3)
C4_1 Os1 C1_1 Sn2 -162.9(3)
C5_1 Os1 C1_1 Sn2 -125.8(4)
Sn1 Os1 C1_1 Sn2 10.48(16)
C5_1 C1_1 C2_1 C3_1 -1.2(5)
Sn2 C1_1 C2_1 C3_1 -165.5(3)
Os1 C1_1 C2_1 C3_1 -63.3(3)
C5_1 C1_1 C2_1 Os1 62.1(3)
Sn2 C1_1 C2_1 Os1 -102.2(3)
C2 Os1 C2_1 C3_1 77.9(6)
C1 Os1 C2_1 C3_1 -83.2(4)
C4_1 Os1 C2_1 C3_1 36.7(3)
C5_1 Os1 C2_1 C3_1 79.3(3)
C1_1 Os1 C2_1 C3_1 117.4(4)
Sn1 Os1 C2_1 C3_1 -172.2(3)
C2 Os1 C2_1 C1_1 -39.5(7)
C1 Os1 C2_1 C1_1 159.4(3)
C3_1 Os1 C2_1 C1_1 -117.4(4)
C4_1 Os1 C2_1 C1_1 -80.7(3)
C5_1 Os1 C2_1 C1_1 -38.1(3)
Sn1 Os1 C2_1 C1_1 70.4(3)
C1_1 C2_1 C3_1 C4_1 0.9(6)
Os1 C2_1 C3_1 C4_1 -63.5(4)
C1_1 C2_1 C3_1 Os1 64.4(3)
C2 Os1 C3_1 C4_1 -34.1(4)
C1 Os1 C3_1 C4_1 -135.7(3)
C2_1 Os1 C3_1 C4_1 117.2(5)
C5_1 Os1 C3_1 C4_1 38.2(3)
C1_1 Os1 C3_1 C4_1 80.0(3)
Sn1 Os1 C3_1 C4_1 127.5(3)
C2 Os1 C3_1 C2_1 -151.3(3)
C1 Os1 C3_1 C2_1 107.2(3)
C4_1 Os1 C3_1 C2_1 -117.2(5)
C5_1 Os1 C3_1 C2_1 -78.9(3)
C1_1 Os1 C3_1 C2_1 -37.2(3)
Sn1 Os1 C3_1 C2_1 10.3(4)
C2_1 C3_1 C4_1 C5_1 -0.3(6)
Os1 C3_1 C4_1 C5_1 -63.1(3)
C2_1 C3_1 C4_1 Os1 62.9(3)
C2 Os1 C4_1 C3_1 156.0(3)
C1 Os1 C4_1 C3_1 56.7(4)
C2_1 Os1 C4_1 C3_1 -37.6(3)
C5_1 Os1 C4_1 C3_1 -116.2(5)
C1_1 Os1 C4_1 C3_1 -79.8(3)
Sn1 Os1 C4_1 C3_1 -90.7(3)
C2 Os1 C4_1 C5_1 -87.8(3)
C1 Os1 C4_1 C5_1 172.9(3)
C2_1 Os1 C4_1 C5_1 78.6(3)
C3_1 Os1 C4_1 C5_1 116.2(5)
C1_1 Os1 C4_1 C5_1 36.5(3)
Sn1 Os1 C4_1 C5_1 25.5(4)
C2_1 C1_1 C5_1 C4_1 1.1(5)
Sn2 C1_1 C5_1 C4_1 164.0(3)
Os1 C1_1 C5_1 C4_1 62.7(3)
C2_1 C1_1 C5_1 Os1 -61.6(3)
Sn2 C1_1 C5_1 Os1 101.4(4)
C3_1 C4_1 C5_1 C1_1 -0.5(6)
Os1 C4_1 C5_1 C1_1 -63.7(3)
C3_1 C4_1 C5_1 Os1 63.2(4)
C2 Os1 C5_1 C1_1 -142.0(3)
C1 Os1 C5_1 C1_1 99.8(7)
C2_1 Os1 C5_1 C1_1 38.5(3)
C3_1 Os1 C5_1 C1_1 81.0(3)
C4_1 Os1 C5_1 C1_1 118.1(4)
Sn1 Os1 C5_1 C1_1 -46.1(3)
C2 Os1 C5_1 C4_1 99.9(3)
C1 Os1 C5_1 C4_1 -18.3(8)
C2_1 Os1 C5_1 C4_1 -79.6(3)
C3_1 Os1 C5_1 C4_1 -37.1(3)
C1_1 Os1 C5_1 C4_1 -118.1(4)
Sn1 Os1 C5_1 C4_1 -164.2(3)
C1_1 Sn2 C1_2 C3_2 -161.2(3)
C1_3 Sn2 C1_2 C3_2 -45.9(4)
Sn1 Sn2 C1_2 C3_2 110.2(3)
C1_1 Sn2 C1_2 C2_2 -40.0(4)
C1_3 Sn2 C1_2 C2_2 75.3(4)
Sn1 Sn2 C1_2 C2_2 -128.6(3)
C1_1 Sn2 C1_2 C4_2 78.4(4)
C1_3 Sn2 C1_2 C4_2 -166.4(3)
Sn1 Sn2 C1_2 C4_2 -10.3(4)
C1_1 Sn2 C1_3 C4_3 -162.0(3)
C1_2 Sn2 C1_3 C4_3 86.3(4)
Sn1 Sn2 C1_3 C4_3 -72.0(3)
C1_1 Sn2 C1_3 C2_3 78.4(4)
C1_2 Sn2 C1_3 C2_3 -33.3(4)
Sn1 Sn2 C1_3 C2_3 168.5(3)
C1_1 Sn2 C1_3 C3_3 -42.8(4)
C1_2 Sn2 C1_3 C3_3 -154.5(3)
Sn1 Sn2 C1_3 C3_3 47.3(3)
C1_5 Sn1 C1_4 C4_4 -47.6(4)
Os1 Sn1 C1_4 C4_4 -179.0(3)
Sn2 Sn1 C1_4 C4_4 82.7(4)
C1_5 Sn1 C1_4 C2_4 -167.9(3)
Os1 Sn1 C1_4 C2_4 60.7(4)
Sn2 Sn1 C1_4 C2_4 -37.7(4)
C1_5 Sn1 C1_4 C3_4 72.0(4)
Os1 Sn1 C1_4 C3_4 -59.4(3)
Sn2 Sn1 C1_4 C3_4 -157.8(3)
C1_4 Sn1 C1_5 C3_5 -42.7(4)
Os1 Sn1 C1_5 C3_5 88.9(4)
Sn2 Sn1 C1_5 C3_5 -176.5(3)
C1_4 Sn1 C1_5 C2_5 78.4(3)
Os1 Sn1 C1_5 C2_5 -150.0(3)
Sn2 Sn1 C1_5 C2_5 -55.4(3)
C1_4 Sn1 C1_5 C4_5 -162.4(3)
Os1 Sn1 C1_5 C4_5 -30.8(4)
Sn2 Sn1 C1_5 C4_5 63.8(3)
